data_4332159
loop_
_publ_author_name
'Liu, Bin'
'Yin, Ping'
Yi,
'Gao, Song'
'Zheng, Li-Min'

_publ_section_title
;
 Template- and pH-Directed Assembly of Diruthenium Diphosphonates with
 Different Topologies and Oxidation States
;
_journal_issue 10
_journal_name_full 'Inorganic Chemistry'
_journal_page_first 4205
_journal_page_last 4213
_journal_paper_doi 10.1021/ic060041h
_journal_volume 45
_journal_year 2006
_chemical_formula_sum 'C14 H46 N4 O18 P4 Ru2'
_chemical_formula_weight 884.57
_chemical_name_systematic
; 
 ? 
;
_space_group_IT_number 14
_symmetry_cell_setting monoclinic
_symmetry_space_group_name_Hall '-P 2yn'
_symmetry_space_group_name_H-M 'P 1 21/n 1'
_atom_sites_solution_hydrogens geom
_atom_sites_solution_primary direct
_atom_sites_solution_secondary difmap
_audit_creation_method SHELXL-97
_cell_angle_alpha 90.00
_cell_angle_beta 91.598(3)
_cell_angle_gamma 90.00
_cell_formula_units_Z 2
_cell_length_a 5.4585(8)
_cell_length_b 19.101(3)
_cell_length_c 14.0445(19)
_cell_measurement_reflns_used 801
_cell_measurement_temperature 293(2)
_cell_measurement_theta_max 20.3
_cell_measurement_theta_min 2.7
_cell_volume 1463.7(4)
_computing_cell_refinement 'Bruker SMART'
_computing_data_collection 'Bruker SMART'
_computing_data_reduction 'Bruker SAINT'
_computing_molecular_graphics 'Bruker SHELXTL'
_computing_publication_material 'Bruker SHELXTL'
_computing_structure_refinement 'Bruker SHELXTL'
_computing_structure_solution 'Bruker SHELXTL'
_diffrn_ambient_temperature 293(2)
_diffrn_detector_area_resol_mean 4K
_diffrn_measured_fraction_theta_full 0.971
_diffrn_measured_fraction_theta_max 0.971
_diffrn_measurement_device_type 'CCD area detector'
_diffrn_measurement_method 'phi and omega scans'
_diffrn_radiation_monochromator graphite
_diffrn_radiation_source 'sealed tube'
_diffrn_radiation_type MoK\a
_diffrn_radiation_wavelength 0.71073
_diffrn_reflns_av_R_equivalents 0.0807
_diffrn_reflns_av_sigmaI/netI 0.1649
_diffrn_reflns_limit_h_max 7
_diffrn_reflns_limit_h_min -6
_diffrn_reflns_limit_k_max 22
_diffrn_reflns_limit_k_min -25
_diffrn_reflns_limit_l_max 18
_diffrn_reflns_limit_l_min -12
_diffrn_reflns_number 8939
_diffrn_reflns_theta_full 28.03
_diffrn_reflns_theta_max 28.03
_diffrn_reflns_theta_min 1.80
_exptl_absorpt_coefficient_mu 1.335
_exptl_absorpt_correction_T_max 0.85008
_exptl_absorpt_correction_T_min 0.70246
_exptl_absorpt_correction_type empirical
_exptl_crystal_colour 'dark brown'
_exptl_crystal_density_diffrn 2.007
_exptl_crystal_density_method 'not measured'
_exptl_crystal_description needle
_exptl_crystal_F_000 900
_refine_diff_density_max 0.932
_refine_diff_density_min -1.531
_refine_diff_density_rms 0.160
_refine_ls_extinction_method none
_refine_ls_goodness_of_fit_ref 0.887
_refine_ls_hydrogen_treatment mixed
_refine_ls_matrix_type full
_refine_ls_number_parameters 214
_refine_ls_number_reflns 3439
_refine_ls_number_restraints 0
_refine_ls_restrained_S_all 0.887
_refine_ls_R_factor_all 0.1114
_refine_ls_R_factor_gt 0.0598
_refine_ls_shift/su_max 0.003
_refine_ls_shift/su_mean 0.000
_refine_ls_structure_factor_coef Fsqd
_refine_ls_weighting_details 'calc w=1/[\s^2^(Fo^2^)+(0.0000P)^2^+0.0000P] where P=(Fo^2^+2Fc^2^)/3'
_refine_ls_weighting_scheme calc
_refine_ls_wR_factor_gt 0.0783
_refine_ls_wR_factor_ref 0.0892
_reflns_number_gt 2132
_reflns_number_total 3439
_reflns_threshold_expression >2sigma(I)
_cod_data_source_file ic060041hsup5.cif
_cod_data_source_block '[NH3(CH2)5NH3]2Ru2(C2H4P2O7)2.4H2O'
_cod_depositor_comments
;
The following automatic conversions were performed:

'_symmetry_cell_setting' value 'Monoclinic' changed to 'monoclinic'
according to /home/saulius/struct/CIF-dictionaries/cif_core.dic
dictionary named 'cif_core.dic' version 2.4.2 from 2011-04-26.

Automatic conversion script
Id: cif_fix_values 1891 2012-01-12 08:04:46Z andrius 
;
_cod_original_sg_symbol_H-M P2(1)/n
_cod_database_code 4332159

loop_
_symmetry_equiv_pos_as_xyz
'x, y, z'
'-x+1/2, y+1/2, -z+1/2'
'-x, -y, -z'
'x-1/2, -y-1/2, z-1/2'

loop_
_atom_site_label
_atom_site_type_symbol
_atom_site_fract_x
_atom_site_fract_y
_atom_site_fract_z
_atom_site_U_iso_or_equiv
_atom_site_adp_type
_atom_site_occupancy
_atom_site_symmetry_multiplicity
_atom_site_calc_flag
_atom_site_refinement_flags
Ru1 Ru 0.69189(10) 0.47844(3) 0.48063(4) 0.01218(14) Uani 1 1 d .
P1 P 0.4334(3) 0.55232(9) 0.31562(12) 0.0164(4) Uani 1 1 d .
P2 P 0.2668(4) 0.40604(9) 0.37200(12) 0.0162(4) Uani 1 1 d .
O1 O 0.6955(8) 0.5355(2) 0.3540(3) 0.0171(11) Uani 1 1 d .
O2 O 0.2767(8) 0.5809(2) 0.3960(3) 0.0161(11) Uani 1 1 d .
O3 O 0.4364(9) 0.6015(2) 0.2314(3) 0.0240(12) Uani 1 1 d .
O4 O 0.5280(8) 0.3944(2) 0.4107(3) 0.0160(11) Uani 1 1 d .
O5 O 0.1116(8) 0.4413(2) 0.4507(3) 0.0154(11) Uani 1 1 d .
O6 O 0.1529(9) 0.3400(2) 0.3348(3) 0.0258(13) Uani 1 1 d .
O7 O 0.0466(9) 0.4876(3) 0.2373(3) 0.0332(13) Uani 1 1 d .
N1 N 0.3687(15) 0.8761(5) 0.6456(5) 0.042(2) Uani 1 1 d .
H1 H 0.210(15) 0.878(4) 0.685(5) 0.062 Uiso 1 1 d .
H2 H 0.476(17) 0.864(5) 0.674(6) 0.062 Uiso 1 1 d .
H3 H 0.377(16) 0.825(4) 0.633(5) 0.062 Uiso 1 1 d .
N2 N 0.9436(16) 0.6873(4) 0.4174(5) 0.042(2) Uani 1 1 d .
H4 H 0.992(16) 0.642(4) 0.417(5) 0.063 Uiso 1 1 d .
H5 H 0.991(17) 0.709(4) 0.469(5) 0.063 Uiso 1 1 d .
H6 H 1.005(16) 0.708(4) 0.364(6) 0.063 Uiso 1 1 d .
C1 C 0.2898(13) 0.4700(3) 0.2755(4) 0.0173(16) Uani 1 1 d .
C2 C 0.4368(14) 0.4392(3) 0.1952(4) 0.032(2) Uani 1 1 d .
H2AA H 0.4496 0.4731 0.1451 0.048 Uiso 1 1 calc R
H2BA H 0.3558 0.3981 0.1708 0.048 Uiso 1 1 calc R
H2CA H 0.5978 0.4270 0.2189 0.048 Uiso 1 1 calc R
C3 C 0.3763(15) 0.9036(4) 0.5493(5) 0.039(2) Uani 1 1 d .
H3A H 0.3301 0.9526 0.5501 0.047 Uiso 1 1 calc R
H3B H 0.2565 0.8789 0.5096 0.047 Uiso 1 1 calc R
C4 C 0.6221(16) 0.8969(4) 0.5062(6) 0.048(3) Uani 1 1 d .
H4A H 0.7382 0.9236 0.5451 0.058 Uiso 1 1 calc R
H4B H 0.6134 0.9189 0.4439 0.058 Uiso 1 1 calc R
C5 C 0.730(2) 0.8213(5) 0.4936(7) 0.072(3) Uani 1 1 d .
H5A H 0.9072 0.8237 0.4954 0.086 Uiso 1 1 calc R
H5B H 0.6799 0.7921 0.5462 0.086 Uiso 1 1 calc R
C6 C 0.651(2) 0.7912(5) 0.4092(6) 0.074(4) Uani 1 1 d .
H6A H 0.7370 0.8128 0.3573 0.089 Uiso 1 1 calc R
H6B H 0.4776 0.8006 0.3994 0.089 Uiso 1 1 calc R
C7 C 0.6931(16) 0.7124(4) 0.4067(6) 0.037(2) Uani 1 1 d .
H7A H 0.5986 0.6914 0.4567 0.045 Uiso 1 1 calc R
H7B H 0.6263 0.6949 0.3465 0.045 Uiso 1 1 calc R
O1W O 0.6784(10) 0.7756(3) 0.7527(4) 0.0411(16) Uani 1 1 d G
H1WA H 0.7826 0.8120 0.7487 0.058 Uiso 1 1 d G
H1WB H 0.7208 0.7355 0.7235 0.058 Uiso 1 1 d G
O2W O 0.7810(11) 0.2708(3) 0.4073(4) 0.0409(15) Uani 1 1 d G
H2WA H 0.6303 0.2897 0.4040 0.057 Uiso 1 1 d G
H2WB H 0.9041 0.2926 0.3783 0.057 Uiso 1 1 d G

loop_
_atom_site_aniso_label
_atom_site_aniso_U_11
_atom_site_aniso_U_22
_atom_site_aniso_U_33
_atom_site_aniso_U_23
_atom_site_aniso_U_13
_atom_site_aniso_U_12
Ru1 0.0132(3) 0.0108(3) 0.0127(3) -0.0003(3) 0.0026(2) 0.0000(3)
P1 0.0183(11) 0.0150(10) 0.0159(10) 0.0020(8) 0.0019(8) -0.0005(8)
P2 0.0172(11) 0.0133(10) 0.0182(10) -0.0008(8) 0.0036(8) -0.0008(8)
O1 0.014(3) 0.021(3) 0.017(2) 0.012(2) 0.002(2) -0.002(2)
O2 0.024(3) 0.012(3) 0.012(3) -0.0002(19) 0.001(2) 0.002(2)
O3 0.029(3) 0.020(3) 0.023(3) 0.007(2) 0.008(2) 0.001(2)
O4 0.021(3) 0.011(3) 0.017(3) -0.0015(19) 0.004(2) -0.002(2)
O5 0.023(3) 0.011(3) 0.012(2) -0.0009(19) 0.000(2) -0.008(2)
O6 0.033(4) 0.022(3) 0.022(3) -0.008(2) 0.006(2) -0.011(2)
O7 0.028(3) 0.042(4) 0.030(3) 0.009(3) -0.012(2) -0.001(3)
N1 0.048(6) 0.050(5) 0.028(5) 0.008(4) 0.015(4) 0.014(5)
N2 0.057(6) 0.040(5) 0.029(5) 0.000(4) -0.001(4) 0.013(5)
C1 0.026(4) 0.012(4) 0.014(4) 0.000(3) 0.003(3) -0.007(3)
C2 0.048(6) 0.021(5) 0.027(5) -0.012(3) 0.027(4) -0.009(4)
C3 0.049(7) 0.036(5) 0.032(5) 0.007(4) -0.005(4) -0.009(5)
C4 0.055(7) 0.037(6) 0.055(6) -0.006(5) 0.022(5) -0.006(5)
C5 0.082(10) 0.064(8) 0.070(8) 0.022(6) 0.012(7) -0.012(6)
C6 0.114(11) 0.074(9) 0.034(6) 0.002(6) -0.013(6) -0.013(7)
C7 0.046(6) 0.025(5) 0.041(5) 0.002(4) 0.006(4) 0.008(4)
O1W 0.049(5) 0.027(4) 0.048(4) -0.018(3) 0.010(3) -0.003(3)
O2W 0.029(4) 0.028(4) 0.067(4) 0.011(3) 0.012(3) 0.005(3)

loop_
_atom_type_symbol
_atom_type_description
_atom_type_scat_dispersion_real
_atom_type_scat_dispersion_imag
_atom_type_scat_source
C C 0.0033 0.0016 'International Tables Vol C Tables 4.2.6.8 and 6.1.1.4'
H H 0.0000 0.0000 'International Tables Vol C Tables 4.2.6.8 and 6.1.1.4'
N N 0.0061 0.0033 'International Tables Vol C Tables 4.2.6.8 and 6.1.1.4'
O O 0.0106 0.0060 'International Tables Vol C Tables 4.2.6.8 and 6.1.1.4'
P P 0.1023 0.0942 'International Tables Vol C Tables 4.2.6.8 and 6.1.1.4'
Ru Ru -1.2594 0.8363 'International Tables Vol C Tables 4.2.6.8 and 6.1.1.4'

loop_
_geom_angle_atom_site_label_1
_geom_angle_atom_site_label_2
_geom_angle_atom_site_label_3
_geom_angle
_geom_angle_site_symmetry_1
_geom_angle_site_symmetry_3
O4 Ru1 O2 89.88(16) . 3_666
O4 Ru1 O1 90.84(16) . .
O2 Ru1 O1 174.44(18) 3_666 .
O4 Ru1 O5 174.72(18) . 3_666
O2 Ru1 O5 89.17(15) 3_666 3_666
O1 Ru1 O5 89.60(16) . 3_666
O4 Ru1 Ru1 90.30(12) . 3_666
O2 Ru1 Ru1 92.98(12) 3_666 3_666
O1 Ru1 Ru1 92.53(12) . 3_666
O5 Ru1 Ru1 94.93(12) 3_666 3_666
O4 Ru1 O5 95.04(15) . 1_655
O2 Ru1 O5 85.94(15) 3_666 1_655
O1 Ru1 O5 88.50(15) . 1_655
O5 Ru1 O5 79.71(16) 3_666 1_655
Ru1 Ru1 O5 174.54(10) 3_666 1_655
O3 P1 O2 111.9(2) . .
O3 P1 O1 111.8(3) . .
O2 P1 O1 110.2(2) . .
O3 P1 C1 107.8(3) . .
O2 P1 C1 106.7(3) . .
O1 P1 C1 108.1(3) . .
O6 P2 O4 112.2(3) . .
O6 P2 O5 112.5(3) . .
O4 P2 O5 109.3(2) . .
O6 P2 C1 109.9(3) . .
O4 P2 C1 106.1(3) . .
O5 P2 C1 106.6(3) . .
P1 O1 Ru1 112.0(2) . .
P1 O2 Ru1 112.7(2) . 3_666
P2 O4 Ru1 116.3(2) . .
P2 O5 Ru1 111.1(2) . 3_666
P2 O5 Ru1 140.8(2) . 1_455
Ru1 O5 Ru1 100.29(16) 3_666 1_455
O7 C1 C2 108.1(5) . .
O7 C1 P2 110.2(4) . .
C2 C1 P2 109.9(5) . .
O7 C1 P1 106.9(4) . .
C2 C1 P1 109.2(4) . .
P2 C1 P1 112.4(3) . .
N1 C3 C4 113.4(7) . .
C3 C4 C5 117.8(7) . .
C6 C5 C4 111.8(9) . .
C5 C6 C7 112.9(8) . .
N2 C7 C6 117.7(8) . .

loop_
_geom_bond_atom_site_label_1
_geom_bond_atom_site_label_2
_geom_bond_distance
_geom_bond_site_symmetry_2
Ru1 O4 2.071(4) .
Ru1 O2 2.073(4) 3_666
Ru1 O1 2.086(4) .
Ru1 O5 2.092(4) 3_666
Ru1 Ru1 2.3295(11) 3_666
Ru1 O5 2.446(5) 1_655
P1 O3 1.511(4) .
P1 O2 1.535(4) .
P1 O1 1.548(4) .
P1 C1 1.839(6) .
P2 O6 1.494(5) .
P2 O4 1.527(5) .
P2 O5 1.563(4) .
P2 C1 1.831(6) .
O2 Ru1 2.073(4) 3_666
O5 Ru1 2.092(4) 3_666
O5 Ru1 2.446(4) 1_455
O7 C1 1.457(8) .
N1 C3 1.452(9) .
N2 C7 1.453(11) .
C1 C2 1.521(8) .
C3 C4 1.493(10) .
C4 C5 1.572(11) .
C5 C6 1.374(11) .
C6 C7 1.524(10) .

loop_
_geom_hbond_atom_site_label_D
_geom_hbond_atom_site_label_H
_geom_hbond_atom_site_label_A
_geom_hbond_distance_DH
_geom_hbond_distance_HA
_geom_hbond_distance_DA
_geom_hbond_angle_DHA
_geom_hbond_site_symmetry_A
N1 H1 O3 1.04(8) 1.69(8) 2.713(9) 166(6) 4_576
N1 H3 O2W 1.00(7) 2.09(8) 3.009(11) 152(8) 3_666
N1 H2 O1W 0.74(9) 2.29(9) 2.943(9) 149(11) .
N2 H4 O2 0.91(8) 1.97(8) 2.749(9) 143(8) 1_655
N2 H5 O2W 0.87(7) 2.15(8) 2.959(10) 156(8) 3_766
N2 H6 O1W 0.92(7) 1.88(8) 2.768(9) 163(7) 4_675
O1W H1WA O3 0.90 1.87 2.758(7) 167.2 4_676
O1W H1WB O6 0.90 1.80 2.701(7) 172.3 3_666
O2W H2WA O4 0.90 2.08 2.738(6) 129.2 .
O2W H2WB O6 0.90 1.76 2.651(7) 173.2 1_655

loop_
_geom_torsion_atom_site_label_1
_geom_torsion_atom_site_label_2
_geom_torsion_atom_site_label_3
_geom_torsion_atom_site_label_4
_geom_torsion
_geom_torsion_site_symmetry_1
_geom_torsion_site_symmetry_4
O3 P1 O1 Ru1 172.5(2) . .
O2 P1 O1 Ru1 47.4(3) . .
C1 P1 O1 Ru1 -68.9(3) . .
O4 Ru1 O1 P1 64.9(3) . .
O2 Ru1 O1 P1 162.4(16) 3_666 .
O5 Ru1 O1 P1 -120.3(3) 3_666 .
Ru1 Ru1 O1 P1 -25.4(2) 3_666 .
O5 Ru1 O1 P1 159.9(2) 1_655 .
O3 P1 O2 Ru1 -172.0(2) . 3_666
O1 P1 O2 Ru1 -46.9(3) . 3_666
C1 P1 O2 Ru1 70.3(3) . 3_666
O6 P2 O4 Ru1 -172.2(2) . .
O5 P2 O4 Ru1 -46.8(3) . .
C1 P2 O4 Ru1 67.8(3) . .
O2 Ru1 O4 P2 118.8(3) 3_666 .
O1 Ru1 O4 P2 -66.7(3) . .
O5 Ru1 O4 P2 -161.5(16) 3_666 .
Ru1 Ru1 O4 P2 25.8(2) 3_666 .
O5 Ru1 O4 P2 -155.3(2) 1_655 .
O6 P2 O5 Ru1 168.8(2) . 3_666
O4 P2 O5 Ru1 43.5(3) . 3_666
C1 P2 O5 Ru1 -70.7(3) . 3_666
O6 P2 O5 Ru1 -50.2(4) . 1_455
O4 P2 O5 Ru1 -175.4(3) . 1_455
C1 P2 O5 Ru1 70.3(4) . 1_455
O6 P2 C1 O7 61.8(5) . .
O4 P2 C1 O7 -176.8(4) . .
O5 P2 C1 O7 -60.4(5) . .
O6 P2 C1 C2 -57.2(6) . .
O4 P2 C1 C2 64.2(5) . .
O5 P2 C1 C2 -179.4(4) . .
O6 P2 C1 P1 -179.0(3) . .
O4 P2 C1 P1 -57.6(4) . .
O5 P2 C1 P1 58.8(4) . .
O3 P1 C1 O7 -57.4(4) . .
O2 P1 C1 O7 63.0(4) . .
O1 P1 C1 O7 -178.4(3) . .
O3 P1 C1 C2 59.3(6) . .
O2 P1 C1 C2 179.7(5) . .
O1 P1 C1 C2 -61.7(5) . .
O3 P1 C1 P2 -178.5(3) . .
O2 P1 C1 P2 -58.1(4) . .
O1 P1 C1 P2 60.5(4) . .
N1 C3 C4 C5 61.1(10) . .
C3 C4 C5 C6 86.5(10) . .
C4 C5 C6 C7 -164.4(8) . .
C5 C6 C7 N2 -60.4(11) . .
